data_2216432
loop_
_publ_author_name
'Grimminger, Philipp'
'Kl\"ufers, Peter'

_publ_section_title
;
 Triethylammonium bis(oxalato)oxido(triphenylphosphane)rhenate(V)
;
_journal_coeditor_code EZ2113
_journal_issue 12
_journal_name_full 'Acta Crystallographica Section E'
_journal_page_first m3188
_journal_page_last m3188
_journal_paper_doi 10.1107/S1600536807061879
_journal_volume 63
_journal_year 2007
_chemical_formula_iupac '(C6 H16 N) [Re (C2 O4)2 O (C18 H15 P)]'
_chemical_formula_moiety 'C6 H16 N +, C22 H15 O9 P Re -'
_chemical_formula_sum 'C28 H31 N O9 P Re'
_chemical_formula_weight 742.71
_chemical_name_common ReO(oxalate)2(PPh3)
_chemical_name_systematic
;
Triethylammonium bis(oxalato)oxido(triphenylphosphane)rhenate(V)
;
_space_group_IT_number 61
_symmetry_cell_setting orthorhombic
_symmetry_space_group_name_Hall '-P 2ac 2ab'
_symmetry_space_group_name_H-M 'P b c a'
_atom_sites_solution_hydrogens geom
_atom_sites_solution_primary direct
_atom_sites_solution_secondary difmap
_audit_creation_method 'form98_non/compatible with shelxl97-2'
_cell_angle_alpha 90.00
_cell_angle_beta 90.00
_cell_angle_gamma 90.00
_cell_formula_units_Z 8
_cell_length_a 12.4146(2)
_cell_length_b 15.3531(2)
_cell_length_c 30.3448(5)
_cell_measurement_reflns_used 7243
_cell_measurement_temperature 200(2)
_cell_measurement_theta_max 27.485
_cell_measurement_theta_min 3.134
_cell_volume 5783.80(15)
_computing_cell_refinement 'Scalepack (Otwinowski & Minor 1997)'
_computing_data_collection 'COLLECT (Nonius, 2004)'
_computing_data_reduction 'Denzo and Scalepack (Otwinowski & Minor 1997)'
_computing_molecular_graphics 'ORTEPIII (Burnett & Johnson, 1996) and SCHAKAL99 (Keller, 1999)'
_computing_publication_material 'SHELXL97 (Sheldrick, 1997)'
_computing_structure_refinement 'SHELXL97 (Sheldrick, 1997)'
_computing_structure_solution 'SIR97 (Altomare <i>et al.</i>, 1999)'
_diffrn_ambient_temperature 200(2)
_diffrn_measured_fraction_theta_full 0.986
_diffrn_measured_fraction_theta_max 0.986
_diffrn_measurement_device '95mm CCD camera on \k-goniostat'
_diffrn_measurement_device_type 'Nonius KappaCCD'
_diffrn_measurement_method 'CCD; rotation images; thick slices'
_diffrn_radiation_monochromator 'MONTEL, graded multilayered X-ray optics'
_diffrn_radiation_source 'rotating anode'
_diffrn_radiation_type MoK\a
_diffrn_radiation_wavelength 0.71073
_diffrn_reflns_av_R_equivalents 0.0859
_diffrn_reflns_av_sigmaI/netI 0.0502
_diffrn_reflns_limit_h_max 16
_diffrn_reflns_limit_h_min -16
_diffrn_reflns_limit_k_max 19
_diffrn_reflns_limit_k_min -19
_diffrn_reflns_limit_l_max 39
_diffrn_reflns_limit_l_min -36
_diffrn_reflns_number 60925
_diffrn_reflns_theta_full 27.65
_diffrn_reflns_theta_max 27.65
_diffrn_reflns_theta_min 3.15
_exptl_absorpt_coefficient_mu 4.310
_exptl_absorpt_correction_T_max 0.772
_exptl_absorpt_correction_T_min 0.6312
_exptl_absorpt_correction_type multi-scan
_exptl_absorpt_process_details '(SADABS; Sheldrick, 2001)'
_exptl_crystal_colour blue
_exptl_crystal_density_diffrn 1.706
_exptl_crystal_density_method 'not measured'
_exptl_crystal_description block
_exptl_crystal_F_000 2944
_exptl_crystal_size_max 0.14
_exptl_crystal_size_mid 0.10
_exptl_crystal_size_min 0.06
_refine_diff_density_max 1.084
_refine_diff_density_min -0.566
_refine_ls_extinction_method none
_refine_ls_goodness_of_fit_ref 1.022
_refine_ls_hydrogen_treatment constr
_refine_ls_matrix_type full
_refine_ls_number_parameters 365
_refine_ls_number_reflns 6646
_refine_ls_number_restraints 0
_refine_ls_restrained_S_all 1.022
_refine_ls_R_factor_all 0.0806
_refine_ls_R_factor_gt 0.0334
_refine_ls_shift/su_max 0.001
_refine_ls_shift/su_mean 0.000
_refine_ls_structure_factor_coef Fsqd
_refine_ls_weighting_details 'calc w=1/[\s^2^(Fo^2^)+(0.0284P)^2^+5.1452P] where P=(Fo^2^+2Fc^2^)/3'
_refine_ls_weighting_scheme calc
_refine_ls_wR_factor_gt 0.0657
_refine_ls_wR_factor_ref 0.0790
_reflns_number_gt 3895
_reflns_number_total 6646
_reflns_threshold_expression >2sigma(I)
_cod_data_source_file ez2113.cif
_cod_data_source_block I
_cod_database_code 2216432
_cod_database_fobs_code 2216432

loop_
_symmetry_equiv_pos_as_xyz
'x, y, z'
'-x+1/2, -y, z+1/2'
'x+1/2, -y+1/2, -z'
'-x, y+1/2, -z+1/2'
'-x, -y, -z'
'x-1/2, y, -z-1/2'
'-x-1/2, y-1/2, z'
'x, -y-1/2, z-1/2'

loop_
_atom_site_type_symbol
_atom_site_label
_atom_site_fract_x
_atom_site_fract_y
_atom_site_fract_z
_atom_site_U_iso_or_equiv
_atom_site_adp_type
_atom_site_calc_flag
_atom_site_refinement_flags
_atom_site_occupancy
Re Re 0.498114(15) 0.461665(10) 0.363732(5) 0.02656(7) Uani d . 1
O O1 0.4955(2) 0.53210(17) 0.32118(11) 0.0399(8) Uani d . 1
C C1 0.6980(4) 0.4910(3) 0.40682(16) 0.0349(11) Uani d . 1
C C2 0.6141(4) 0.5489(3) 0.43108(16) 0.0380(12) Uani d . 1
C C3 0.2921(4) 0.4200(3) 0.40579(15) 0.0334(11) Uani d . 1
C C4 0.3717(4) 0.3524(3) 0.42411(14) 0.0297(11) Uani d . 1
O O11 0.6545(2) 0.44017(19) 0.37577(10) 0.0357(8) Uani d . 1
O O12 0.7913(3) 0.4916(2) 0.41544(11) 0.0461(9) Uani d . 1
O O21 0.5143(2) 0.53762(18) 0.41811(10) 0.0352(8) Uani d . 1
O O22 0.6417(3) 0.5995(3) 0.45864(14) 0.0735(13) Uani d . 1
O O31 0.3363(2) 0.46982(18) 0.37576(10) 0.0312(7) Uani d . 1
O O32 0.1993(3) 0.4237(2) 0.41803(11) 0.0458(9) Uani d . 1
O O41 0.4699(2) 0.36089(18) 0.40868(9) 0.0284(7) Uani d . 1
O O42 0.3414(3) 0.29743(19) 0.45003(10) 0.0388(8) Uani d . 1
P P 0.48011(9) 0.33914(7) 0.31188(4) 0.0255(3) Uani d . 1
C C5 0.4700(3) 0.3804(3) 0.25589(14) 0.0270(10) Uani d . 1
C C6 0.5531(4) 0.4345(3) 0.24132(15) 0.0322(11) Uani d . 1
H H6 0.6125 0.4461 0.2601 0.050(3) Uiso calc R 1
C C7 0.5497(4) 0.4712(3) 0.20018(16) 0.0412(13) Uani d . 1
H H7 0.6075 0.5071 0.1906 0.050(3) Uiso calc R 1
C C8 0.4639(5) 0.4566(3) 0.17257(17) 0.0481(15) Uani d . 1
H H8 0.4608 0.4841 0.1446 0.050(3) Uiso calc R 1
C C9 0.3824(4) 0.4016(3) 0.18586(16) 0.0445(13) Uani d . 1
H H9 0.3240 0.3897 0.1665 0.050(3) Uiso calc R 1
C C10 0.3850(4) 0.3633(3) 0.22762(15) 0.0355(12) Uani d . 1
H H10 0.3285 0.3256 0.2366 0.050(3) Uiso calc R 1
C C11 0.5896(3) 0.2601(3) 0.30916(14) 0.0280(10) Uani d . 1
C C12 0.6593(4) 0.2481(3) 0.34468(17) 0.0414(12) Uani d . 1
H H12 0.6523 0.2828 0.3704 0.050(3) Uiso calc R 1
C C13 0.7386(5) 0.1852(3) 0.34204(19) 0.0552(16) Uani d . 1
H H13 0.7860 0.1768 0.3662 0.050(3) Uiso calc R 1
C C14 0.7498(5) 0.1348(4) 0.3050(2) 0.0595(16) Uani d . 1
H H14 0.8054 0.0924 0.3036 0.050(3) Uiso calc R 1
C C15 0.6815(5) 0.1454(3) 0.27037(18) 0.0546(16) Uani d . 1
H H15 0.6888 0.1098 0.2449 0.050(3) Uiso calc R 1
C C16 0.6009(4) 0.2083(3) 0.27213(15) 0.0417(13) Uani d . 1
H H16 0.5535 0.2157 0.2478 0.050(3) Uiso calc R 1
C C17 0.3611(4) 0.2749(3) 0.32478(14) 0.0284(10) Uani d . 1
C C18 0.2593(4) 0.3121(3) 0.32160(14) 0.0339(11) Uani d . 1
H H18 0.2511 0.3684 0.3091 0.050(3) Uiso calc R 1
C C19 0.1697(4) 0.2671(3) 0.33670(15) 0.0408(13) Uani d . 1
H H19 0.0998 0.2913 0.3335 0.050(3) Uiso calc R 1
C C20 0.1833(4) 0.1863(3) 0.35658(16) 0.0459(14) Uani d . 1
H H20 0.1222 0.1561 0.3677 0.050(3) Uiso calc R 1
C C21 0.2827(5) 0.1498(3) 0.36032(16) 0.0430(13) Uani d . 1
H H21 0.2904 0.0945 0.3740 0.050(3) Uiso calc R 1
C C22 0.3729(4) 0.1927(3) 0.34439(14) 0.0335(11) Uani d . 1
H H22 0.4421 0.1667 0.3467 0.050(3) Uiso calc R 1
N N 0.1147(3) 0.2970(2) 0.48630(12) 0.0359(10) Uani d . 1
H H71 0.1640 0.3087 0.4640 0.050(3) Uiso calc R 1
C C23 0.0146(4) 0.2623(3) 0.46403(16) 0.0394(12) Uani d . 1
H H231 0.0337 0.2092 0.4473 0.050(3) Uiso calc R 1
H H232 -0.0383 0.2456 0.4869 0.050(3) Uiso calc R 1
C C24 -0.0374(4) 0.3265(4) 0.43311(17) 0.0542(15) Uani d . 1
H H241 0.0162 0.3475 0.4119 0.050(3) Uiso calc R 1
H H242 -0.0658 0.3758 0.4500 0.050(3) Uiso calc R 1
H H243 -0.0964 0.2979 0.4173 0.050(3) Uiso calc R 1
C C25 0.0978(4) 0.3817(3) 0.51086(16) 0.0431(13) Uani d . 1
H H251 0.1672 0.3996 0.5242 0.050(3) Uiso calc R 1
H H252 0.0769 0.4272 0.4894 0.050(3) Uiso calc R 1
C C26 0.0139(4) 0.3782(4) 0.54661(18) 0.0572(16) Uani d . 1
H H261 0.0372 0.3377 0.5697 0.050(3) Uiso calc R 1
H H262 -0.0546 0.3582 0.5341 0.050(3) Uiso calc R 1
H H263 0.0045 0.4364 0.5593 0.050(3) Uiso calc R 1
C C27 0.1657(4) 0.2295(4) 0.51527(17) 0.0508(15) Uani d . 1
H H271 0.1162 0.2167 0.5400 0.050(3) Uiso calc R 1
H H272 0.2326 0.2540 0.5279 0.050(3) Uiso calc R 1
C C28 0.1924(5) 0.1457(3) 0.49223(18) 0.0585(16) Uani d . 1
H H281 0.2344 0.1582 0.4656 0.050(3) Uiso calc R 1
H H282 0.1257 0.1157 0.4841 0.050(3) Uiso calc R 1
H H283 0.2347 0.1085 0.5120 0.050(3) Uiso calc R 1

loop_
_atom_site_aniso_label
_atom_site_aniso_U_11
_atom_site_aniso_U_22
_atom_site_aniso_U_33
_atom_site_aniso_U_12
_atom_site_aniso_U_13
_atom_site_aniso_U_23
Re 0.02523(10) 0.02382(9) 0.03063(11) -0.00210(9) 0.00355(10) -0.00176(7)
O1 0.049(2) 0.0263(15) 0.0449(19) -0.0042(16) 0.0111(18) -0.0025(14)
C1 0.035(3) 0.030(3) 0.039(3) 0.002(2) 0.000(3) -0.002(2)
C2 0.035(3) 0.039(3) 0.040(3) -0.002(2) 0.001(2) -0.009(2)
C3 0.037(3) 0.032(3) 0.031(3) -0.002(2) -0.001(2) -0.005(2)
C4 0.033(3) 0.030(2) 0.026(3) -0.003(2) -0.001(2) -0.003(2)
O11 0.0246(18) 0.0397(19) 0.043(2) -0.0030(14) 0.0013(15) -0.0151(16)
O12 0.029(2) 0.055(2) 0.054(2) 0.0027(17) -0.0083(18) -0.0160(18)
O21 0.033(2) 0.0357(17) 0.0370(18) 0.0009(15) 0.0018(15) -0.0135(14)
O22 0.047(3) 0.082(3) 0.092(3) 0.010(2) -0.016(2) -0.063(3)
O31 0.0251(18) 0.0293(17) 0.0393(19) 0.0015(14) 0.0011(15) 0.0048(14)
O32 0.028(2) 0.057(2) 0.052(2) 0.0026(17) 0.0079(17) 0.0040(18)
O41 0.0280(19) 0.0294(16) 0.0279(16) -0.0018(12) 0.0003(13) 0.0022(13)
O42 0.047(2) 0.0371(19) 0.0319(19) -0.0014(16) 0.0084(16) 0.0059(15)
P 0.0278(7) 0.0235(5) 0.0252(6) -0.0016(5) 0.0003(5) 0.0018(5)
C5 0.030(3) 0.026(2) 0.025(2) 0.0035(18) -0.0028(19) 0.001(2)
C6 0.034(3) 0.034(3) 0.028(3) 0.000(2) 0.001(2) 0.003(2)
C7 0.047(3) 0.038(3) 0.039(3) -0.001(2) 0.007(3) 0.009(2)
C8 0.071(4) 0.046(3) 0.027(3) 0.013(3) -0.003(3) 0.010(2)
C9 0.045(3) 0.051(3) 0.037(3) 0.009(3) -0.012(3) 0.001(3)
C10 0.037(3) 0.037(3) 0.032(3) -0.003(2) -0.004(2) 0.006(2)
C11 0.029(3) 0.027(2) 0.028(3) -0.0005(19) 0.000(2) 0.005(2)
C12 0.050(3) 0.032(3) 0.042(3) 0.003(3) -0.007(3) 0.005(2)
C13 0.058(4) 0.043(3) 0.065(4) 0.009(3) -0.028(3) 0.007(3)
C14 0.049(4) 0.051(3) 0.079(4) 0.025(3) 0.000(3) 0.013(3)
C15 0.067(4) 0.050(3) 0.047(3) 0.021(3) 0.010(3) -0.008(3)
C16 0.050(4) 0.046(3) 0.030(3) 0.009(3) -0.005(2) 0.000(2)
C17 0.032(3) 0.028(2) 0.025(3) -0.006(2) -0.002(2) -0.005(2)
C18 0.035(3) 0.035(2) 0.032(3) -0.007(2) -0.003(2) 0.001(2)
C19 0.031(3) 0.055(3) 0.037(3) -0.008(2) 0.003(2) -0.011(3)
C20 0.048(4) 0.052(3) 0.037(3) -0.025(3) 0.011(3) -0.011(3)
C21 0.058(4) 0.029(3) 0.042(3) -0.014(3) 0.009(3) -0.005(2)
C22 0.040(3) 0.030(2) 0.031(3) -0.006(2) 0.009(2) -0.008(2)
N 0.030(2) 0.047(2) 0.030(2) -0.0107(19) 0.0010(18) 0.0067(19)
C23 0.035(3) 0.049(3) 0.034(3) -0.006(2) 0.001(2) -0.001(2)
C24 0.039(3) 0.075(4) 0.048(3) -0.007(3) -0.009(3) 0.006(3)
C25 0.041(3) 0.051(3) 0.038(3) -0.016(2) 0.002(2) -0.004(3)
C26 0.063(4) 0.062(4) 0.046(3) -0.010(3) 0.010(3) -0.014(3)
C27 0.040(3) 0.071(4) 0.041(3) -0.008(3) -0.001(3) 0.019(3)
C28 0.055(4) 0.053(4) 0.067(4) -0.002(3) -0.005(3) 0.019(3)

loop_
_atom_type_symbol
_atom_type_description
_atom_type_scat_dispersion_real
_atom_type_scat_dispersion_imag
_atom_type_scat_source
C C 0.0033 0.0016 'International Tables Vol C Tables 4.2.6.8 and 6.1.1.4'
H H 0.0000 0.0000 'International Tables Vol C Tables 4.2.6.8 and 6.1.1.4'
N N 0.0061 0.0033 'International Tables Vol C Tables 4.2.6.8 and 6.1.1.4'
O O 0.0106 0.0060 'International Tables Vol C Tables 4.2.6.8 and 6.1.1.4'
P P 0.1023 0.0942 'International Tables Vol C Tables 4.2.6.8 and 6.1.1.4'
Re Re -1.0185 7.2310 'International Tables Vol C Tables 4.2.6.8 and 6.1.1.4'

loop_
_geom_angle_atom_site_label_1
_geom_angle_atom_site_label_2
_geom_angle_atom_site_label_3
_geom_angle
O1 Re O11 105.32(14)
O1 Re O21 104.84(14)
O11 Re O21 81.42(12)
O1 Re O31 94.50(13)
O11 Re O31 158.36(13)
O21 Re O31 85.22(12)
O1 Re O41 166.22(13)
O11 Re O41 85.51(12)
O21 Re O41 84.92(12)
O31 Re O41 76.37(11)
O1 Re P 89.93(10)
O11 Re P 94.51(9)
O21 Re P 165.22(9)
O31 Re P 94.11(9)
O41 Re P 80.59(8)
O12 C1 O11 123.6(4)
O12 C1 C2 123.0(4)
O11 C1 C2 113.4(4)
O22 C2 O21 124.6(5)
O22 C2 C1 120.9(5)
O21 C2 C1 114.5(4)
O32 C3 O31 125.7(4)
O32 C3 C4 122.1(4)
O31 C3 C4 112.1(4)
O42 C4 O41 126.0(4)
O42 C4 C3 120.4(4)
O41 C4 C3 113.7(4)
C1 O11 Re 115.1(3)
C2 O21 Re 114.4(3)
C3 O31 Re 120.0(3)
C4 O41 Re 117.5(3)
C5 P C17 109.5(2)
C5 P C11 103.95(19)
C17 P C11 104.7(2)
C5 P Re 109.73(14)
C17 P Re 110.51(14)
C11 P Re 117.99(15)
C10 C5 C6 118.6(4)
C10 C5 P 124.5(3)
C6 C5 P 116.9(3)
C7 C6 C5 120.7(5)
C7 C6 H6 119.6
C5 C6 H6 119.6
C6 C7 C8 120.8(5)
C6 C7 H7 119.6
C8 C7 H7 119.6
C7 C8 C9 119.4(5)
C7 C8 H8 120.3
C9 C8 H8 120.3
C8 C9 C10 120.4(5)
C8 C9 H9 119.8
C10 C9 H9 119.8
C5 C10 C9 120.0(4)
C5 C10 H10 120.0
C9 C10 H10 120.0
C16 C11 C12 119.3(4)
C16 C11 P 119.6(3)
C12 C11 P 121.0(4)
C13 C12 C11 119.3(5)
C13 C12 H12 120.3
C11 C12 H12 120.3
C14 C13 C12 121.0(5)
C14 C13 H13 119.5
C12 C13 H13 119.5
C15 C14 C13 120.1(5)
C15 C14 H14 119.9
C13 C14 H14 119.9
C14 C15 C16 120.1(5)
C14 C15 H15 120.0
C16 C15 H15 120.0
C11 C16 C15 120.2(5)
C11 C16 H16 119.9
C15 C16 H16 119.9
C18 C17 C22 119.6(4)
C18 C17 P 120.0(3)
C22 C17 P 119.6(4)
C19 C18 C17 120.1(4)
C19 C18 H18 120.0
C17 C18 H18 120.0
C18 C19 C20 119.4(5)
C18 C19 H19 120.3
C20 C19 H19 120.3
C21 C20 C19 120.9(5)
C21 C20 H20 119.6
C19 C20 H20 119.6
C20 C21 C22 120.5(5)
C20 C21 H21 119.7
C22 C21 H21 119.7
C21 C22 C17 119.4(5)
C21 C22 H22 120.3
C17 C22 H22 120.3
C27 N C23 111.5(4)
C27 N C25 111.3(4)
C23 N C25 114.1(4)
C27 N H71 106.5
C23 N H71 106.5
C25 N H71 106.5
C24 C23 N 113.6(4)
C24 C23 H231 108.8
N C23 H231 108.8
C24 C23 H232 108.8
N C23 H232 108.8
H231 C23 H232 107.7
C23 C24 H241 109.5
C23 C24 H242 109.5
H241 C24 H242 109.5
C23 C24 H243 109.5
H241 C24 H243 109.5
H242 C24 H243 109.5
C26 C25 N 114.9(4)
C26 C25 H251 108.6
N C25 H251 108.6
C26 C25 H252 108.6
N C25 H252 108.6
H251 C25 H252 107.5
C25 C26 H261 109.5
C25 C26 H262 109.5
H261 C26 H262 109.5
C25 C26 H263 109.5
H261 C26 H263 109.5
H262 C26 H263 109.5
N C27 C28 114.3(4)
N C27 H271 108.7
C28 C27 H271 108.7
N C27 H272 108.7
C28 C27 H272 108.7
H271 C27 H272 107.6
C27 C28 H281 109.5
C27 C28 H282 109.5
H281 C28 H282 109.5
C27 C28 H283 109.5
H281 C28 H283 109.5
H282 C28 H283 109.5

loop_
_geom_bond_atom_site_label_1
_geom_bond_atom_site_label_2
_geom_bond_distance
Re O1 1.685(3)
Re O11 2.003(3)
Re O21 2.030(3)
Re O31 2.046(3)
Re O41 2.092(3)
Re P 2.4626(11)
C1 O12 1.187(5)
C1 O11 1.337(5)
C1 C2 1.554(6)
C2 O22 1.191(5)
C2 O21 1.312(5)
C3 O32 1.212(5)
C3 O31 1.310(5)
C3 C4 1.536(6)
C4 O42 1.214(5)
C4 O41 1.312(5)
P C5 1.818(4)
P C17 1.819(4)
P C11 1.824(4)
C5 C10 1.385(6)
C5 C6 1.397(6)
C6 C7 1.370(6)
C6 H6 0.9500
C7 C8 1.374(8)
C7 H7 0.9500
C8 C9 1.378(7)
C8 H8 0.9500
C9 C10 1.397(6)
C9 H9 0.9500
C10 H10 0.9500
C11 C16 1.384(6)
C11 C12 1.394(6)
C12 C13 1.381(7)
C12 H12 0.9500
C13 C14 1.371(7)
C13 H13 0.9500
C14 C15 1.361(7)
C14 H14 0.9500
C15 C16 1.391(6)
C15 H15 0.9500
C16 H16 0.9500
C17 C18 1.390(6)
C17 C22 1.402(6)
C18 C19 1.387(6)
C18 H18 0.9500
C19 C20 1.390(7)
C19 H19 0.9500
C20 C21 1.360(7)
C20 H20 0.9500
C21 C22 1.386(6)
C21 H21 0.9500
C22 H22 0.9500
N C27 1.498(6)
N C23 1.511(5)
N C25 1.514(6)
N H71 0.9300
C23 C24 1.506(7)
C23 H231 0.9900
C23 H232 0.9900
C24 H241 0.9800
C24 H242 0.9800
C24 H243 0.9800
C25 C26 1.505(6)
C25 H251 0.9900
C25 H252 0.9900
C26 H261 0.9800
C26 H262 0.9800
C26 H263 0.9800
C27 C28 1.502(7)
C27 H271 0.9900
C27 H272 0.9900
C28 H281 0.9800
C28 H282 0.9800
C28 H283 0.9800

loop_
_geom_hbond_atom_site_label_D
_geom_hbond_atom_site_label_H
_geom_hbond_atom_site_label_A
_geom_hbond_distance_DH
_geom_hbond_distance_HA
_geom_hbond_distance_DA
_geom_hbond_angle_DHA
N H71 O42 0.93 2.25 3.022(5) 140.0
N H71 O32 0.93 2.29 3.029(5) 135.9

loop_
_geom_torsion_atom_site_label_1
_geom_torsion_atom_site_label_2
_geom_torsion_atom_site_label_3
_geom_torsion_atom_site_label_4
_geom_torsion
O12 C1 C2 O22 2.9(8)
O11 C1 C2 O22 -177.7(5)
O12 C1 C2 O21 -178.0(5)
O11 C1 C2 O21 1.4(6)
O32 C3 C4 O42 3.8(7)
O31 C3 C4 O42 -175.0(4)
O32 C3 C4 O41 -176.8(4)
O31 C3 C4 O41 4.4(5)
O12 C1 O11 Re -173.7(4)
C2 C1 O11 Re 6.9(5)
O1 Re O11 C1 94.0(3)
O21 Re O11 C1 -9.1(3)
O31 Re O11 C1 -61.6(5)
O41 Re O11 C1 -94.6(3)
P Re O11 C1 -174.8(3)
O22 C2 O21 Re 170.2(5)
C1 C2 O21 Re -8.9(5)
O1 Re O21 C2 -93.8(3)
O11 Re O21 C2 9.9(3)
O31 Re O21 C2 172.9(3)
O41 Re O21 C2 96.1(3)
P Re O21 C2 84.8(5)
O32 C3 O31 Re 174.1(4)
C4 C3 O31 Re -7.1(5)
O1 Re O31 C3 175.3(3)
O11 Re O31 C3 -28.2(5)
O21 Re O31 C3 -80.2(3)
O41 Re O31 C3 5.7(3)
P Re O31 C3 85.0(3)
O42 C4 O41 Re 179.4(3)
C3 C4 O41 Re 0.2(5)
O1 Re O41 C4 -52.3(7)
O11 Re O41 C4 165.2(3)
O21 Re O41 C4 83.5(3)
O31 Re O41 C4 -2.8(3)
P Re O41 C4 -99.4(3)
O1 Re P C5 -1.26(18)
O11 Re P C5 -106.62(18)
O21 Re P C5 -179.9(4)
O31 Re P C5 93.25(17)
O41 Re P C5 168.69(17)
O1 Re P C17 -122.10(19)
O11 Re P C17 132.53(18)
O21 Re P C17 59.3(4)
O31 Re P C17 -27.60(18)
O41 Re P C17 47.84(17)
O1 Re P C11 117.46(19)
O11 Re P C11 12.09(18)
O21 Re P C11 -61.2(4)
O31 Re P C11 -148.03(18)
O41 Re P C11 -72.59(17)
C17 P C5 C10 -1.2(4)
C11 P C5 C10 110.3(4)
Re P C5 C10 -122.6(4)
C17 P C5 C6 177.2(3)
C11 P C5 C6 -71.3(4)
Re P C5 C6 55.8(4)
C10 C5 C6 C7 1.0(7)
P C5 C6 C7 -177.5(4)
C5 C6 C7 C8 1.0(7)
C6 C7 C8 C9 -2.6(8)
C7 C8 C9 C10 2.1(8)
C6 C5 C10 C9 -1.5(7)
P C5 C10 C9 176.9(3)
C8 C9 C10 C5 -0.1(7)
C5 P C11 C16 -37.3(4)
C17 P C11 C16 77.6(4)
Re P C11 C16 -159.1(3)
C5 P C11 C12 145.8(4)
C17 P C11 C12 -99.3(4)
Re P C11 C12 24.1(4)
C16 C11 C12 C13 0.5(7)
P C11 C12 C13 177.4(4)
C11 C12 C13 C14 0.2(8)
C12 C13 C14 C15 -0.9(9)
C13 C14 C15 C16 0.9(9)
C12 C11 C16 C15 -0.5(7)
P C11 C16 C15 -177.4(4)
C14 C15 C16 C11 -0.2(8)
C5 P C17 C18 -57.5(4)
C11 P C17 C18 -168.5(3)
Re P C17 C18 63.5(4)
C5 P C17 C22 132.4(3)
C11 P C17 C22 21.4(4)
Re P C17 C22 -106.6(3)
C22 C17 C18 C19 -1.7(6)
P C17 C18 C19 -171.8(3)
C17 C18 C19 C20 2.6(7)
C18 C19 C20 C21 -1.8(7)
C19 C20 C21 C22 0.1(7)
C20 C21 C22 C17 0.8(7)
C18 C17 C22 C21 0.0(6)
P C17 C22 C21 170.2(3)
C27 N C23 C24 -177.7(4)
C25 N C23 C24 55.1(5)
C27 N C25 C26 -68.6(5)
C23 N C25 C26 58.7(6)
C23 N C27 C28 55.6(5)
C25 N C27 C28 -175.7(4)
